data_4126263
loop_
_publ_author_name
'Sinha, Shashi Bhushan'
'Shopov, Dimitar Y.'
'Sharninghausen, Liam S.'
'Stein, Christopher J.'
'Mercado, Brandon Q.'
'Balcells, David'
'Pedersen, Thomas Bondo'
'Reiher, Markus'
'Brudvig, Gary W.'
'Crabtree, Robert H.'

_publ_section_title
;
 Redox Activity of Oxo-Bridged Iridium Dimers in an N,O-Donor Environment:
 Characterization of Remarkably Stable Ir(IV,V) Complexes.
;
_journal_name_full 'Journal of the American Chemical Society'
_journal_paper_doi 10.1021/jacs.7b04874
_journal_year 2017
_chemical_formula_moiety 'C32 H42 Cl2 Ir2 N4 O5, 2(C H2 Cl2), H2 O'
_chemical_formula_sum 'C34 H48 Cl6 Ir2 N4 O6'
_chemical_formula_weight 1205.86
_space_group_crystal_system triclinic
_space_group_IT_number 2
_space_group_name_Hall '-P 1'
_space_group_name_H-M_alt 'P -1'
_symmetry_space_group_name_Hall '-P 1'
_symmetry_space_group_name_H-M 'P -1'
_atom_sites_solution_hydrogens mixed
_atom_sites_solution_primary SHELXT
_atom_sites_solution_secondary difmap
_audit_creation_method SHELXL-2014/7
_cell_angle_alpha 78.986(3)
_cell_angle_beta 81.048(3)
_cell_angle_gamma 66.372(4)
_cell_formula_units_Z 2
_cell_length_a 11.0784(5)
_cell_length_b 11.9210(5)
_cell_length_c 17.2179(6)
_cell_measurement_reflns_used 40691
_cell_measurement_temperature 93(2)
_cell_measurement_theta_max 66.6190
_cell_measurement_theta_min 2.5890
_cell_volume 2036.98(16)
_computing_cell_refinement 'CrysAlisPro 1.171.39.16b (Rigaku OD, 2015)'
_computing_data_collection 'CrysAlisPro 1.171.39.16b (Rigaku OD, 2015)'
_computing_data_reduction 'CrysAlisPro 1.171.39.16b (Rigaku OD, 2015)'
_computing_molecular_graphics
; 
Dolomanov, O.V.; Bourhis, L.J.; Gildea, R.J.; Howard, J.A.K.; Puschmann, H., 
OLEX2: A complete structure solution, refinement and analysis program 
(2009). J. Appl. Cryst., 42, 339-341. 
;
_computing_publication_material 'CIFTAB-2014/2 (Sheldrick, 2014)'
_computing_structure_refinement 'SHELXL-2014/7 (Sheldrick, 2014)'
_computing_structure_solution 'SHELXT-2014/5 (Sheldrick, 2014)'
_diffrn_ambient_temperature 93(2)
_diffrn_detector_area_resol_mean 22.2
_diffrn_measured_fraction_theta_full 0.981
_diffrn_measured_fraction_theta_max 0.981
_diffrn_measurement_device_type 'Rigaku Saturn 944+ CCD'
_diffrn_measurement_method \w
_diffrn_radiation_type CuK\a
_diffrn_radiation_wavelength 1.54184
_diffrn_reflns_av_R_equivalents 0.0442
_diffrn_reflns_av_unetI/netI 0.0184
_diffrn_reflns_Laue_measured_fraction_full 0.981
_diffrn_reflns_Laue_measured_fraction_max 0.981
_diffrn_reflns_limit_h_max 13
_diffrn_reflns_limit_h_min -13
_diffrn_reflns_limit_k_max 14
_diffrn_reflns_limit_k_min -14
_diffrn_reflns_limit_l_max 20
_diffrn_reflns_limit_l_min -20
_diffrn_reflns_number 74262
_diffrn_reflns_point_group_measured_fraction_full 0.981
_diffrn_reflns_point_group_measured_fraction_max 0.981
_diffrn_reflns_theta_full 66.869
_diffrn_reflns_theta_max 66.869
_diffrn_reflns_theta_min 2.625
_diffrn_source 'microfocus rotating anode'
_exptl_absorpt_coefficient_mu 16.480
_exptl_absorpt_correction_T_max 1.00000
_exptl_absorpt_correction_T_min 0.41620
_exptl_absorpt_correction_type multi-scan
_exptl_absorpt_process_details
; 
CrysAlisPro 1.171.39.16b (Rigaku Oxford Diffraction, 2015) 
Empirical absorption correction using spherical harmonics, 
 implemented in SCALE3 ABSPACK scaling algorithm. 
;
_exptl_crystal_colour Yellow
_exptl_crystal_density_diffrn 1.966
_exptl_crystal_density_method 'not measured'
_exptl_crystal_description Plate
_exptl_crystal_F_000 1168
_exptl_crystal_size_max 0.100
_exptl_crystal_size_mid 0.100
_exptl_crystal_size_min 0.020
_refine_diff_density_max 0.725
_refine_diff_density_min -1.329
_refine_diff_density_rms 0.103
_refine_ls_extinction_method none
_refine_ls_goodness_of_fit_ref 1.039
_refine_ls_hydrogen_treatment mixed
_refine_ls_matrix_type full
_refine_ls_number_parameters 488
_refine_ls_number_reflns 7095
_refine_ls_number_restraints 1
_refine_ls_restrained_S_all 1.039
_refine_ls_R_factor_all 0.0244
_refine_ls_R_factor_gt 0.0215
_refine_ls_shift/su_max 0.002
_refine_ls_shift/su_mean 0.000
_refine_ls_structure_factor_coef Fsqd
_refine_ls_weighting_details 'w=1/[\s^2^(Fo^2^)+(0.0292P)^2^+3.5152P] where P=(Fo^2^+2Fc^2^)/3'
_refine_ls_weighting_scheme calc
_refine_ls_wR_factor_gt 0.0523
_refine_ls_wR_factor_ref 0.0542
_reflns_Friedel_coverage 0.000
_reflns_number_gt 6553
_reflns_number_total 7095
_reflns_threshold_expression 'I > 2\s(I)'
_cod_data_source_file ja7b04874_si_003.cif
_cod_data_source_block 007-16070
_cod_database_code 4126263
_shelx_shelxl_version_number 2014/7
_shelx_space_group_comment
; 
The symmetry employed for this shelxl refinement is uniquely defined 
by the following loop, which should always be used as a source of 
symmetry information in preference to the above space-group names. 
They are only intended as comments. 
;
_shelx_estimated_absorpt_t_min 0.290
_shelx_estimated_absorpt_t_max 0.734

loop_
_space_group_symop_operation_xyz
'x, y, z'
'-x, -y, -z'

loop_
_atom_site_label
_atom_site_type_symbol
_atom_site_fract_x
_atom_site_fract_y
_atom_site_fract_z
_atom_site_U_iso_or_equiv
_atom_site_adp_type
_atom_site_occupancy
_atom_site_site_symmetry_order
_atom_site_calc_flag
_atom_site_refinement_flags_posn
_atom_site_refinement_flags_adp
Ir1 Ir 0.70538(2) 0.63417(2) 0.29501(2) 0.01813(5) Uani 1 1 d . .
Ir2 Ir 0.69320(2) 0.33727(2) 0.23854(2) 0.01715(5) Uani 1 1 d . .
Cl1 Cl 0.48961(8) 0.76632(8) 0.33298(5) 0.02461(18) Uani 1 1 d . .
Cl2 Cl 0.47198(8) 0.36612(8) 0.23276(5) 0.02379(18) Uani 1 1 d . .
O1 O 0.8884(2) 0.5175(2) 0.25266(14) 0.0230(5) Uani 1 1 d . .
H1 H 0.887(5) 0.420(5) 0.253(3) 0.051(14) Uiso 1 1 d . .
O2 O 0.7793(2) 0.7506(2) 0.32052(14) 0.0234(5) Uani 1 1 d . .
O3 O 0.7614(2) 0.1750(2) 0.19556(14) 0.0229(5) Uani 1 1 d . .
O4 O 0.8831(2) 0.3156(2) 0.25310(14) 0.0219(5) Uani 1 1 d . .
O5 O 0.6256(2) 0.5093(2) 0.27836(14) 0.0215(5) Uani 1 1 d D .
H5 H 0.5421(19) 0.542(3) 0.279(2) 0.024(10) Uiso 1 1 d D .
N1 N 0.7095(3) 0.7094(3) 0.17858(17) 0.0235(7) Uani 1 1 d . .
N2 N 0.7168(3) 0.5728(3) 0.41311(17) 0.0212(6) Uani 1 1 d . .
N3 N 0.6882(3) 0.4056(3) 0.12136(17) 0.0204(6) Uani 1 1 d . .
N4 N 0.7097(3) 0.2504(3) 0.35270(17) 0.0197(6) Uani 1 1 d . .
C1 C 0.6053(4) 0.8002(3) 0.1441(2) 0.0307(9) Uani 1 1 d . .
H1A H 0.5221 0.8284 0.1744 0.037 Uiso 1 1 calc R U
C2 C 0.6160(5) 0.8528(4) 0.0667(3) 0.0412(11) Uani 1 1 d . .
H2 H 0.5409 0.9163 0.0439 0.049 Uiso 1 1 calc R U
C3 C 0.7364(5) 0.8132(4) 0.0217(3) 0.0452(12) Uani 1 1 d . .
H3 H 0.7453 0.8489 -0.0321 0.054 Uiso 1 1 calc R U
C4 C 0.8437(5) 0.7201(4) 0.0570(2) 0.0356(10) Uani 1 1 d . .
H4 H 0.9278 0.6920 0.0277 0.043 Uiso 1 1 calc R U
C5 C 0.8281(4) 0.6678(3) 0.1356(2) 0.0273(8) Uani 1 1 d . .
C6 C 0.9410(4) 0.5646(4) 0.1773(2) 0.0276(8) Uani 1 1 d . .
C7 C 1.0097(4) 0.4593(4) 0.1272(2) 0.0319(9) Uani 1 1 d . .
H7A H 1.0778 0.3910 0.1568 0.048 Uiso 1 1 calc R U
H7B H 1.0509 0.4893 0.0775 0.048 Uiso 1 1 calc R U
H7C H 0.9445 0.4302 0.1152 0.048 Uiso 1 1 calc R U
C8 C 1.0401(4) 0.6144(4) 0.1933(3) 0.0352(9) Uani 1 1 d . .
H8A H 0.9965 0.6783 0.2281 0.053 Uiso 1 1 calc R U
H8B H 1.0742 0.6501 0.1430 0.053 Uiso 1 1 calc R U
H8C H 1.1135 0.5468 0.2193 0.053 Uiso 1 1 calc R U
C9 C 0.6707(3) 0.4882(3) 0.4546(2) 0.0225(7) Uani 1 1 d . .
H9 H 0.6387 0.4456 0.4268 0.027 Uiso 1 1 calc R U
C10 C 0.6683(3) 0.4614(3) 0.5362(2) 0.0250(8) Uani 1 1 d . .
H10 H 0.6367 0.4003 0.5641 0.030 Uiso 1 1 calc R U
C11 C 0.7130(4) 0.5252(3) 0.5766(2) 0.0253(8) Uani 1 1 d . .
H11 H 0.7122 0.5088 0.6329 0.030 Uiso 1 1 calc R U
C12 C 0.7589(4) 0.6133(3) 0.5339(2) 0.0247(8) Uani 1 1 d . .
H12 H 0.7892 0.6582 0.5610 0.030 Uiso 1 1 calc R U
C13 C 0.7609(3) 0.6361(3) 0.4516(2) 0.0220(7) Uani 1 1 d . .
C14 C 0.8129(3) 0.7288(3) 0.3999(2) 0.0220(7) Uani 1 1 d . .
C15 C 0.7552(4) 0.8519(4) 0.4316(2) 0.0307(9) Uani 1 1 d . .
H15A H 0.7845 0.9119 0.3953 0.046 Uiso 1 1 calc R U
H15B H 0.7855 0.8408 0.4841 0.046 Uiso 1 1 calc R U
H15C H 0.6584 0.8823 0.4360 0.046 Uiso 1 1 calc R U
C16 C 0.9648(4) 0.6728(4) 0.3998(2) 0.0340(9) Uani 1 1 d . .
H16A H 1.0006 0.5952 0.3772 0.051 Uiso 1 1 calc R U
H16B H 0.9891 0.6565 0.4543 0.051 Uiso 1 1 calc R U
H16C H 1.0013 0.7311 0.3677 0.051 Uiso 1 1 calc R U
C17 C 0.6352(3) 0.5259(3) 0.0916(2) 0.0246(8) Uani 1 1 d . .
H17 H 0.6026 0.5859 0.1269 0.029 Uiso 1 1 calc R U
C18 C 0.6268(4) 0.5648(4) 0.0113(2) 0.0280(8) Uani 1 1 d . .
H18 H 0.5903 0.6505 -0.0085 0.034 Uiso 1 1 calc R U
C19 C 0.6723(4) 0.4772(4) -0.0405(2) 0.0283(8) Uani 1 1 d . .
H19 H 0.6684 0.5019 -0.0961 0.034 Uiso 1 1 calc R U
C20 C 0.7230(4) 0.3541(3) -0.0093(2) 0.0255(8) Uani 1 1 d . .
H20 H 0.7544 0.2928 -0.0437 0.031 Uiso 1 1 calc R U
C21 C 0.7287(3) 0.3187(3) 0.0724(2) 0.0212(7) Uani 1 1 d . .
C22 C 0.7784(4) 0.1853(3) 0.1116(2) 0.0245(8) Uani 1 1 d . .
C23 C 0.9246(5) 0.1234(4) 0.0846(3) 0.0465(12) Uani 1 1 d . .
H23A H 0.9748 0.1631 0.1032 0.070 Uiso 1 1 calc R U
H23B H 0.9362 0.1317 0.0264 0.070 Uiso 1 1 calc R U
H23C H 0.9568 0.0355 0.1067 0.070 Uiso 1 1 calc R U
C24 C 0.6964(6) 0.1218(5) 0.0873(3) 0.0488(13) Uani 1 1 d . .
H24A H 0.7244 0.0364 0.1142 0.073 Uiso 1 1 calc R U
H24B H 0.7102 0.1220 0.0297 0.073 Uiso 1 1 calc R U
H24C H 0.6025 0.1667 0.1025 0.073 Uiso 1 1 calc R U
C25 C 0.6093(4) 0.2328(3) 0.4013(2) 0.0234(8) Uani 1 1 d . .
H25 H 0.5245 0.2631 0.3820 0.028 Uiso 1 1 calc R U
C26 C 0.6245(4) 0.1729(3) 0.4774(2) 0.0277(8) Uani 1 1 d . .
H26 H 0.5520 0.1606 0.5099 0.033 Uiso 1 1 calc R U
C27 C 0.7480(4) 0.1302(4) 0.5064(2) 0.0304(9) Uani 1 1 d . .
H27 H 0.7609 0.0900 0.5594 0.037 Uiso 1 1 calc R U
C28 C 0.8515(4) 0.1477(3) 0.4564(2) 0.0277(8) Uani 1 1 d . .
H28 H 0.9368 0.1181 0.4750 0.033 Uiso 1 1 calc R U
C29 C 0.8316(4) 0.2082(3) 0.3792(2) 0.0236(8) Uani 1 1 d . .
C30 C 0.9412(3) 0.2272(3) 0.3205(2) 0.0235(8) Uani 1 1 d . .
C31 C 1.0224(4) 0.2765(4) 0.3583(2) 0.0287(8) Uani 1 1 d . .
H31A H 1.0877 0.2945 0.3180 0.043 Uiso 1 1 calc R U
H31B H 1.0681 0.2143 0.4013 0.043 Uiso 1 1 calc R U
H31C H 0.9636 0.3524 0.3797 0.043 Uiso 1 1 calc R U
C32 C 1.0303(4) 0.1056(3) 0.2907(2) 0.0299(9) Uani 1 1 d . .
H32A H 0.9786 0.0777 0.2631 0.045 Uiso 1 1 calc R U
H32B H 1.0672 0.0431 0.3359 0.045 Uiso 1 1 calc R U
H32C H 1.1025 0.1177 0.2540 0.045 Uiso 1 1 calc R U
Cl3 Cl 0.40217(10) 1.09053(10) 0.36870(6) 0.0396(2) Uani 1 1 d . .
Cl4 Cl 0.38500(11) 1.09665(11) 0.20119(7) 0.0489(3) Uani 1 1 d . .
C33 C 0.4936(4) 1.0617(4) 0.2756(3) 0.0381(10) Uani 1 1 d . .
H33A H 0.5473 1.1132 0.2615 0.046 Uiso 1 1 calc R U
H33B H 0.5545 0.9737 0.2790 0.046 Uiso 1 1 calc R U
Cl5 Cl 0.24709(11) 0.91258(10) 0.12806(6) 0.0404(2) Uani 1 1 d . .
Cl6 Cl 0.30442(9) 0.66980(9) 0.22152(6) 0.0331(2) Uani 1 1 d . .
C34 C 0.2188(4) 0.8308(4) 0.2220(2) 0.0338(9) Uani 1 1 d . .
H34A H 0.2496 0.8572 0.2638 0.041 Uiso 1 1 calc R U
H34B H 0.1229 0.8499 0.2342 0.041 Uiso 1 1 calc R U
O6 O 0.8903(3) 0.9164(3) 0.2399(2) 0.0408(7) Uani 1 1 d G .
H6A H 0.8439 0.8750 0.2619 0.061 Uiso 1 1 d G U
H6B H 0.8416 0.9931 0.2345 0.061 Uiso 1 1 d G U

loop_
_atom_site_aniso_label
_atom_site_aniso_U_11
_atom_site_aniso_U_22
_atom_site_aniso_U_33
_atom_site_aniso_U_23
_atom_site_aniso_U_13
_atom_site_aniso_U_12
Ir1 0.01847(8) 0.01902(8) 0.01814(8) -0.00400(6) 0.00100(6) -0.00880(6)
Ir2 0.01678(8) 0.01808(8) 0.01736(8) -0.00306(6) -0.00065(6) -0.00753(6)
Cl1 0.0222(4) 0.0233(4) 0.0255(4) -0.0056(3) 0.0000(3) -0.0057(3)
Cl2 0.0208(4) 0.0275(4) 0.0248(4) -0.0024(3) -0.0028(3) -0.0113(3)
O1 0.0227(13) 0.0242(13) 0.0231(13) -0.0049(10) 0.0039(10) -0.0114(11)
O2 0.0284(13) 0.0259(13) 0.0209(12) -0.0025(10) -0.0031(10) -0.0154(11)
O3 0.0275(13) 0.0221(12) 0.0189(12) -0.0029(10) -0.0005(10) -0.0099(11)
O4 0.0186(12) 0.0249(13) 0.0234(12) -0.0032(10) -0.0019(10) -0.0099(10)
O5 0.0148(12) 0.0236(13) 0.0271(13) -0.0079(10) -0.0014(10) -0.0067(10)
N1 0.0312(17) 0.0227(16) 0.0210(15) -0.0037(12) 0.0008(13) -0.0157(14)
N2 0.0194(15) 0.0214(15) 0.0206(15) -0.0032(12) 0.0009(12) -0.0064(12)
N3 0.0197(15) 0.0228(15) 0.0204(15) -0.0006(12) -0.0016(12) -0.0109(12)
N4 0.0194(15) 0.0163(14) 0.0220(15) -0.0037(12) -0.0008(12) -0.0054(12)
C1 0.038(2) 0.0237(19) 0.031(2) -0.0014(16) -0.0032(17) -0.0132(17)
C2 0.059(3) 0.027(2) 0.032(2) 0.0048(18) -0.008(2) -0.013(2)
C3 0.073(3) 0.036(2) 0.027(2) 0.0017(19) 0.002(2) -0.027(2)
C4 0.050(3) 0.034(2) 0.029(2) -0.0049(17) 0.0106(19) -0.027(2)
C5 0.035(2) 0.029(2) 0.0248(19) -0.0063(16) 0.0012(16) -0.0195(17)
C6 0.029(2) 0.035(2) 0.0226(18) -0.0092(16) 0.0076(16) -0.0176(17)
C7 0.033(2) 0.035(2) 0.031(2) -0.0125(17) 0.0126(17) -0.0189(18)
C8 0.036(2) 0.042(2) 0.037(2) -0.0119(19) 0.0091(18) -0.027(2)
C9 0.0210(17) 0.0207(18) 0.0257(19) -0.0052(14) -0.0001(15) -0.0079(15)
C10 0.0204(18) 0.0214(18) 0.0280(19) -0.0027(15) 0.0027(15) -0.0048(15)
C11 0.0242(19) 0.0279(19) 0.0183(17) -0.0001(15) -0.0013(15) -0.0059(16)
C12 0.0233(18) 0.0251(19) 0.0253(19) -0.0046(15) -0.0044(15) -0.0077(15)
C13 0.0186(17) 0.0205(17) 0.0262(19) -0.0039(14) 0.0000(14) -0.0071(14)
C14 0.0200(17) 0.0215(18) 0.0259(18) -0.0046(14) -0.0023(14) -0.0088(14)
C15 0.036(2) 0.030(2) 0.030(2) -0.0108(17) 0.0020(17) -0.0149(18)
C16 0.024(2) 0.042(2) 0.034(2) -0.0028(18) -0.0028(17) -0.0128(18)
C17 0.0217(18) 0.0252(19) 0.0281(19) -0.0002(15) -0.0041(15) -0.0111(15)
C18 0.0245(19) 0.0271(19) 0.032(2) 0.0007(16) -0.0033(16) -0.0110(16)
C19 0.0239(19) 0.041(2) 0.0220(19) 0.0011(16) -0.0031(15) -0.0160(17)
C20 0.0259(19) 0.032(2) 0.0199(18) -0.0070(15) 0.0034(15) -0.0128(16)
C21 0.0180(17) 0.0251(18) 0.0236(18) -0.0069(14) 0.0023(14) -0.0115(15)
C22 0.030(2) 0.0247(19) 0.0195(18) -0.0052(15) 0.0025(15) -0.0122(16)
C23 0.044(3) 0.033(2) 0.038(2) 0.0034(19) 0.015(2) 0.000(2)
C24 0.092(4) 0.049(3) 0.028(2) -0.001(2) -0.013(2) -0.049(3)
C25 0.0248(19) 0.0211(18) 0.0249(19) -0.0055(14) 0.0009(15) -0.0096(15)
C26 0.032(2) 0.0266(19) 0.0246(19) -0.0042(15) 0.0053(16) -0.0137(17)
C27 0.040(2) 0.026(2) 0.0220(19) 0.0000(15) -0.0042(17) -0.0105(18)
C28 0.0260(19) 0.0267(19) 0.0262(19) -0.0019(15) -0.0076(16) -0.0049(16)
C29 0.0241(18) 0.0210(18) 0.0246(18) -0.0062(14) -0.0025(15) -0.0060(15)
C30 0.0187(17) 0.0228(18) 0.0260(19) -0.0034(15) -0.0020(15) -0.0048(15)
C31 0.0227(19) 0.034(2) 0.032(2) -0.0059(17) -0.0061(16) -0.0123(17)
C32 0.0237(19) 0.028(2) 0.035(2) -0.0073(17) -0.0009(16) -0.0053(16)
Cl3 0.0371(5) 0.0390(5) 0.0444(6) -0.0120(4) 0.0076(4) -0.0176(4)
Cl4 0.0406(6) 0.0582(7) 0.0548(7) -0.0184(6) -0.0061(5) -0.0209(5)
C33 0.035(2) 0.038(2) 0.042(2) -0.0082(19) 0.0038(19) -0.0165(19)
Cl5 0.0450(6) 0.0366(5) 0.0385(5) -0.0037(4) -0.0021(5) -0.0157(5)
Cl6 0.0287(5) 0.0300(5) 0.0407(5) -0.0066(4) -0.0063(4) -0.0096(4)
C34 0.029(2) 0.037(2) 0.032(2) -0.0078(18) -0.0028(17) -0.0075(18)
O6 0.0323(16) 0.0291(15) 0.0541(19) 0.0047(14) 0.0047(14) -0.0123(13)

loop_
_atom_type_symbol
_atom_type_description
_atom_type_scat_dispersion_real
_atom_type_scat_dispersion_imag
_atom_type_scat_source
C C 0.0181 0.0091 'International Tables Vol C Tables 4.2.6.8 and 6.1.1.4'
H H 0.0000 0.0000 'International Tables Vol C Tables 4.2.6.8 and 6.1.1.4'
Cl Cl 0.3639 0.7018 'International Tables Vol C Tables 4.2.6.8 and 6.1.1.4'
Ir Ir -4.7710 6.5667 'International Tables Vol C Tables 4.2.6.8 and 6.1.1.4'
N N 0.0311 0.0180 'International Tables Vol C Tables 4.2.6.8 and 6.1.1.4'
O O 0.0492 0.0322 'International Tables Vol C Tables 4.2.6.8 and 6.1.1.4'

loop_
_geom_angle_atom_site_label_1
_geom_angle_atom_site_label_2
_geom_angle_atom_site_label_3
_geom_angle
O2 Ir1 N2 82.16(11)
O2 Ir1 N1 89.81(11)
N2 Ir1 N1 171.82(12)
O2 Ir1 O1 92.53(10)
N2 Ir1 O1 99.43(10)
N1 Ir1 O1 79.27(11)
O2 Ir1 O5 175.38(9)
N2 Ir1 O5 93.32(11)
N1 Ir1 O5 94.73(11)
O1 Ir1 O5 89.15(9)
O2 Ir1 Cl1 90.86(7)
N2 Ir1 Cl1 84.80(8)
N1 Ir1 Cl1 96.94(9)
O1 Ir1 Cl1 174.91(7)
O5 Ir1 Cl1 87.75(7)
O3 Ir2 N3 82.06(11)
O3 Ir2 N4 91.94(10)
N3 Ir2 N4 173.88(11)
O3 Ir2 O4 91.04(10)
N3 Ir2 O4 99.14(10)
N4 Ir2 O4 79.65(10)
O3 Ir2 O5 177.41(9)
N3 Ir2 O5 95.61(11)
N4 Ir2 O5 90.36(10)
O4 Ir2 O5 88.21(9)
O3 Ir2 Cl2 92.19(7)
N3 Ir2 Cl2 84.80(8)
N4 Ir2 Cl2 96.72(8)
O4 Ir2 Cl2 175.22(7)
O5 Ir2 Cl2 88.72(7)
C6 O1 Ir1 115.2(2)
C6 O1 H1 113(2)
Ir1 O1 H1 110(2)
C14 O2 Ir1 114.97(19)
C22 O3 Ir2 114.7(2)
C30 O4 Ir2 114.9(2)
C30 O4 H1 112(2)
Ir2 O4 H1 110(2)
Ir1 O5 Ir2 137.64(12)
Ir1 O5 H5 112(3)
Ir2 O5 H5 109(3)
C1 N1 C5 119.5(3)
C1 N1 Ir1 124.4(3)
C5 N1 Ir1 116.0(2)
C9 N2 C13 120.0(3)
C9 N2 Ir1 125.4(2)
C13 N2 Ir1 114.1(2)
C17 N3 C21 119.8(3)
C17 N3 Ir2 125.2(2)
C21 N3 Ir2 114.5(2)
C25 N4 C29 119.7(3)
C25 N4 Ir2 124.3(2)
C29 N4 Ir2 116.0(2)
N1 C1 C2 121.9(4)
N1 C1 H1A 119.1
C2 C1 H1A 119.1
C1 C2 C3 119.9(4)
C1 C2 H2 120.0
C3 C2 H2 120.0
C2 C3 C4 118.3(4)
C2 C3 H3 120.8
C4 C3 H3 120.8
C3 C4 C5 119.9(4)
C3 C4 H4 120.0
C5 C4 H4 120.0
N1 C5 C4 120.5(4)
N1 C5 C6 117.0(3)
C4 C5 C6 122.5(4)
O1 C6 C5 108.8(3)
O1 C6 C8 108.1(3)
C5 C6 C8 110.1(3)
O1 C6 C7 109.1(3)
C5 C6 C7 110.7(3)
C8 C6 C7 110.0(3)
C6 C7 H7A 109.5
C6 C7 H7B 109.5
H7A C7 H7B 109.5
C6 C7 H7C 109.5
H7A C7 H7C 109.5
H7B C7 H7C 109.5
C6 C8 H8A 109.5
C6 C8 H8B 109.5
H8A C8 H8B 109.5
C6 C8 H8C 109.5
H8A C8 H8C 109.5
H8B C8 H8C 109.5
N2 C9 C10 122.1(3)
N2 C9 H9 118.9
C10 C9 H9 118.9
C9 C10 C11 118.7(3)
C9 C10 H10 120.6
C11 C10 H10 120.6
C12 C11 C10 119.1(3)
C12 C11 H11 120.5
C10 C11 H11 120.5
C11 C12 C13 120.1(3)
C11 C12 H12 119.9
C13 C12 H12 119.9
N2 C13 C12 119.9(3)
N2 C13 C14 116.4(3)
C12 C13 C14 123.7(3)
O2 C14 C15 108.0(3)
O2 C14 C13 111.2(3)
C15 C14 C13 110.9(3)
O2 C14 C16 108.8(3)
C15 C14 C16 110.6(3)
C13 C14 C16 107.4(3)
C14 C15 H15A 109.5
C14 C15 H15B 109.5
H15A C15 H15B 109.5
C14 C15 H15C 109.5
H15A C15 H15C 109.5
H15B C15 H15C 109.5
C14 C16 H16A 109.5
C14 C16 H16B 109.5
H16A C16 H16B 109.5
C14 C16 H16C 109.5
H16A C16 H16C 109.5
H16B C16 H16C 109.5
N3 C17 C18 121.9(4)
N3 C17 H17 119.1
C18 C17 H17 119.1
C17 C18 C19 119.2(4)
C17 C18 H18 120.4
C19 C18 H18 120.4
C20 C19 C18 118.6(3)
C20 C19 H19 120.7
C18 C19 H19 120.7
C19 C20 C21 120.3(3)
C19 C20 H20 119.8
C21 C20 H20 119.8
N3 C21 C20 120.1(3)
N3 C21 C22 116.3(3)
C20 C21 C22 123.6(3)
O3 C22 C21 112.2(3)
O3 C22 C23 109.7(3)
C21 C22 C23 108.5(3)
O3 C22 C24 106.9(3)
C21 C22 C24 108.3(3)
C23 C22 C24 111.3(4)
C22 C23 H23A 109.5
C22 C23 H23B 109.5
H23A C23 H23B 109.5
C22 C23 H23C 109.5
H23A C23 H23C 109.5
H23B C23 H23C 109.5
C22 C24 H24A 109.5
C22 C24 H24B 109.5
H24A C24 H24B 109.5
C22 C24 H24C 109.5
H24A C24 H24C 109.5
H24B C24 H24C 109.5
N4 C25 C26 122.6(4)
N4 C25 H25 118.7
C26 C25 H25 118.7
C25 C26 C27 118.9(4)
C25 C26 H26 120.6
C27 C26 H26 120.6
C28 C27 C26 118.7(3)
C28 C27 H27 120.7
C26 C27 H27 120.7
C27 C28 C29 120.4(4)
C27 C28 H28 119.8
C29 C28 H28 119.8
N4 C29 C28 119.8(3)
N4 C29 C30 116.9(3)
C28 C29 C30 123.3(3)
O4 C30 C29 109.0(3)
O4 C30 C32 108.1(3)
C29 C30 C32 109.7(3)
O4 C30 C31 108.8(3)
C29 C30 C31 111.1(3)
C32 C30 C31 110.0(3)
C30 C31 H31A 109.5
C30 C31 H31B 109.5
H31A C31 H31B 109.5
C30 C31 H31C 109.5
H31A C31 H31C 109.5
H31B C31 H31C 109.5
C30 C32 H32A 109.5
C30 C32 H32B 109.5
H32A C32 H32B 109.5
C30 C32 H32C 109.5
H32A C32 H32C 109.5
H32B C32 H32C 109.5
Cl4 C33 Cl3 110.2(2)
Cl4 C33 H33A 109.6
Cl3 C33 H33A 109.6
Cl4 C33 H33B 109.6
Cl3 C33 H33B 109.6
H33A C33 H33B 108.1
Cl6 C34 Cl5 110.1(2)
Cl6 C34 H34A 109.6
Cl5 C34 H34A 109.6
Cl6 C34 H34B 109.6
Cl5 C34 H34B 109.6
H34A C34 H34B 108.2
H6A O6 H6B 109.4

loop_
_geom_bond_atom_site_label_1
_geom_bond_atom_site_label_2
_geom_bond_distance
Ir1 O2 2.011(2)
Ir1 N2 2.030(3)
Ir1 N1 2.035(3)
Ir1 O1 2.060(2)
Ir1 O5 2.091(2)
Ir1 Cl1 2.3476(8)
Ir2 O3 2.015(2)
Ir2 N3 2.027(3)
Ir2 N4 2.037(3)
Ir2 O4 2.064(2)
Ir2 O5 2.094(2)
Ir2 Cl2 2.3498(8)
O1 C6 1.445(4)
O1 H1 1.16(5)
O2 C14 1.421(4)
O3 C22 1.416(4)
O4 C30 1.447(4)
O4 H1 1.27(5)
O5 H5 0.847(19)
N1 C1 1.350(5)
N1 C5 1.355(5)
N2 C9 1.347(5)
N2 C13 1.355(5)
N3 C17 1.342(5)
N3 C21 1.352(5)
N4 C25 1.346(4)
N4 C29 1.359(5)
C1 C2 1.369(6)
C1 H1A 0.9500
C2 C3 1.384(7)
C2 H2 0.9500
C3 C4 1.388(7)
C3 H3 0.9500
C4 C5 1.392(5)
C4 H4 0.9500
C5 C6 1.517(6)
C6 C8 1.522(5)
C6 C7 1.531(5)
C7 H7A 0.9800
C7 H7B 0.9800
C7 H7C 0.9800
C8 H8A 0.9800
C8 H8B 0.9800
C8 H8C 0.9800
C9 C10 1.378(5)
C9 H9 0.9500
C10 C11 1.386(5)
C10 H10 0.9500
C11 C12 1.385(5)
C11 H11 0.9500
C12 C13 1.389(5)
C12 H12 0.9500
C13 C14 1.524(5)
C14 C15 1.519(5)
C14 C16 1.542(5)
C15 H15A 0.9800
C15 H15B 0.9800
C15 H15C 0.9800
C16 H16A 0.9800
C16 H16B 0.9800
C16 H16C 0.9800
C17 C18 1.376(5)
C17 H17 0.9500
C18 C19 1.390(6)
C18 H18 0.9500
C19 C20 1.375(5)
C19 H19 0.9500
C20 C21 1.393(5)
C20 H20 0.9500
C21 C22 1.514(5)
C22 C23 1.524(6)
C22 C24 1.537(6)
C23 H23A 0.9800
C23 H23B 0.9800
C23 H23C 0.9800
C24 H24A 0.9800
C24 H24B 0.9800
C24 H24C 0.9800
C25 C26 1.367(5)
C25 H25 0.9500
C26 C27 1.392(6)
C26 H26 0.9500
C27 C28 1.384(6)
C27 H27 0.9500
C28 C29 1.390(5)
C28 H28 0.9500
C29 C30 1.516(5)
C30 C32 1.523(5)
C30 C31 1.527(5)
C31 H31A 0.9800
C31 H31B 0.9800
C31 H31C 0.9800
C32 H32A 0.9800
C32 H32B 0.9800
C32 H32C 0.9800
Cl3 C33 1.772(4)
Cl4 C33 1.771(5)
C33 H33A 0.9900
C33 H33B 0.9900
Cl5 C34 1.775(4)
Cl6 C34 1.768(4)
C34 H34A 0.9900
C34 H34B 0.9900
O6 H6A 0.8500
O6 H6B 0.8501

loop_
_geom_hbond_atom_site_label_D
_geom_hbond_atom_site_label_H
_geom_hbond_atom_site_label_A
_geom_hbond_distance_DH
_geom_hbond_distance_HA
_geom_hbond_distance_DA
_geom_hbond_angle_DHA
_geom_hbond_site_symmetry_A
O1 H1 O4 1.16(5) 1.27(5) 2.429(3) 179(5) .
O5 H5 Cl6 0.847(19) 2.69(2) 3.492(3) 157(3) .
O6 H6A O2 0.85 1.95 2.777(4) 166.0 .
O6 H6B O3 0.85 2.01 2.835(4) 164.3 1_565

loop_
_geom_torsion_atom_site_label_1
_geom_torsion_atom_site_label_2
_geom_torsion_atom_site_label_3
_geom_torsion_atom_site_label_4
_geom_torsion
C5 N1 C1 C2 -0.7(6)
Ir1 N1 C1 C2 175.8(3)
N1 C1 C2 C3 -0.2(7)
C1 C2 C3 C4 0.1(7)
C2 C3 C4 C5 0.9(6)
C1 N1 C5 C4 1.7(5)
Ir1 N1 C5 C4 -175.1(3)
C1 N1 C5 C6 -179.2(3)
Ir1 N1 C5 C6 4.0(4)
C3 C4 C5 N1 -1.8(6)
C3 C4 C5 C6 179.2(4)
Ir1 O1 C6 C5 -19.7(3)
Ir1 O1 C6 C8 99.9(3)
Ir1 O1 C6 C7 -140.5(3)
N1 C5 C6 O1 10.2(4)
C4 C5 C6 O1 -170.7(3)
N1 C5 C6 C8 -108.1(4)
C4 C5 C6 C8 71.0(5)
N1 C5 C6 C7 130.1(3)
C4 C5 C6 C7 -50.9(5)
C13 N2 C9 C10 -1.1(5)
Ir1 N2 C9 C10 -172.4(3)
N2 C9 C10 C11 1.1(5)
C9 C10 C11 C12 -0.2(5)
C10 C11 C12 C13 -0.5(5)
C9 N2 C13 C12 0.2(5)
Ir1 N2 C13 C12 172.5(3)
C9 N2 C13 C14 179.3(3)
Ir1 N2 C13 C14 -8.4(4)
C11 C12 C13 N2 0.5(5)
C11 C12 C13 C14 -178.4(3)
Ir1 O2 C14 C15 -132.4(2)
Ir1 O2 C14 C13 -10.6(3)
Ir1 O2 C14 C16 107.6(3)
N2 C13 C14 O2 12.5(4)
C12 C13 C14 O2 -168.5(3)
N2 C13 C14 C15 132.6(3)
C12 C13 C14 C15 -48.4(5)
N2 C13 C14 C16 -106.5(4)
C12 C13 C14 C16 72.5(4)
C21 N3 C17 C18 -3.5(5)
Ir2 N3 C17 C18 -175.2(3)
N3 C17 C18 C19 1.1(6)
C17 C18 C19 C20 0.7(5)
C18 C19 C20 C21 -0.1(5)
C17 N3 C21 C20 4.0(5)
Ir2 N3 C21 C20 176.5(3)
C17 N3 C21 C22 -175.9(3)
Ir2 N3 C21 C22 -3.4(4)
C19 C20 C21 N3 -2.2(5)
C19 C20 C21 C22 177.7(3)
Ir2 O3 C22 C21 -5.4(4)
Ir2 O3 C22 C23 115.2(3)
Ir2 O3 C22 C24 -123.9(3)
N3 C21 C22 O3 5.8(4)
C20 C21 C22 O3 -174.1(3)
N3 C21 C22 C23 -115.5(4)
C20 C21 C22 C23 64.6(5)
N3 C21 C22 C24 123.5(4)
C20 C21 C22 C24 -56.4(5)
C29 N4 C25 C26 -0.2(5)
Ir2 N4 C25 C26 179.3(3)
N4 C25 C26 C27 1.1(6)
C25 C26 C27 C28 -1.4(6)
C26 C27 C28 C29 0.9(6)
C25 N4 C29 C28 -0.3(5)
Ir2 N4 C29 C28 -179.9(3)
C25 N4 C29 C30 177.9(3)
Ir2 N4 C29 C30 -1.7(4)
C27 C28 C29 N4 0.0(5)
C27 C28 C29 C30 -178.2(3)
Ir2 O4 C30 C29 -20.5(3)
Ir2 O4 C30 C32 98.8(3)
Ir2 O4 C30 C31 -141.7(2)
N4 C29 C30 O4 14.4(4)
C28 C29 C30 O4 -167.4(3)
N4 C29 C30 C32 -103.8(4)
C28 C29 C30 C32 74.4(4)
N4 C29 C30 C31 134.3(3)
C28 C29 C30 C31 -47.5(5)
